data_1521443
loop_
_publ_author_name
'Kolenda, M.'
'Hofmann, M.'
'Penc, B.'
'Starowicz, P.'
'Szytula, A.'

_publ_section_title
;
 Magnetic structures of Tb2 Co3 Si5 and Dy2 Co3 Si5 compounds
;
_journal_name_full 'Journal of Alloys Compd.'
_journal_page_first 45
_journal_page_last 50
_journal_volume 292
_journal_year 1999
_chemical_formula_sum 'Co3 Dy2 Si5'
_chemical_name_systematic 'Dy2 Co3 Si5'
_space_group_IT_number 15
_symmetry_space_group_name_Hall '-C 2yc'
_symmetry_space_group_name_H-M 'C 1 2/c 1'
_cell_angle_alpha 90
_cell_angle_beta 118.695
_cell_angle_gamma 90
_cell_formula_units_Z 4
_cell_length_a 10.725
_cell_length_b 11.41
_cell_length_c 5.474
_cell_volume 587.598
_citation_journal_id_ASTM JALCEU
_cod_data_source_file Kolenda_JALCEU_1999_17.cif
_cod_data_source_block Co3Dy2Si5
_cod_original_cell_volume 587.5982
_cod_database_code 1521443

loop_
_symmetry_equiv_pos_as_xyz
x,y,z
-x,y,-z+1/2
-x,-y,-z
x,-y,z-1/2
x+1/2,y+1/2,z
-x+1/2,y+1/2,-z+1/2
-x+1/2,-y+1/2,-z
x+1/2,-y+1/2,z-1/2

loop_
_atom_site_label
_atom_site_type_symbol
_atom_site_fract_x
_atom_site_fract_y
_atom_site_fract_z
_atom_site_occupancy
_atom_site_U_iso_or_equiv
Si1 Si 0.37 0.4047 0.3479 1 0.0
Si2 Si 0 0.2102 0.25 1 0.0
Co1 Co 0.0898 0.372 0.0747 1 0.0
Si4 Si 0 0.7683 0.25 1 0.0
Co2 Co 0 0.0205 0.25 1 0.0
Dy1 Dy 0.2664 0.1451 0.2586 1 0.0
Si3 Si 0 0.5064 0.25 1 0.0
